data_7714734
loop_
_publ_author_name
'Sanz-Garrido, Jorge'
'Martin, Avelino'
'Gonz&#xe1;lez-Arellano, Camino'
'Flores, Juan C.'

_publ_section_title
;
 Half-sandwich Ni(II) complexes bearing enantiopure bidentate
 NHC-carboxylate ligands: efficient catalysts for the hydrosilylative
 reduction of acetophenones.
;
_journal_issue 4
_journal_name_full 'Dalton transactions (Cambridge, England : 2003)'
_journal_page_first 1460
_journal_page_last 1468
_journal_paper_doi 10.1039/d3dt03739h
_journal_volume 53
_journal_year 2024
_chemical_absolute_configuration unk
_chemical_formula_moiety 'C22 H26 N2 Ni O2 S'
_chemical_formula_sum 'C22 H26 N2 Ni O2 S'
_chemical_formula_weight 441.22
_space_group_crystal_system orthorhombic
_space_group_IT_number 19
_space_group_name_Hall 'P 2ac 2ab'
_space_group_name_H-M_alt 'P 21 21 21'
_atom_sites_solution_hydrogens geom
_audit_creation_date 2023-09-19
_audit_creation_method
;
Olex2 1.5
(compiled 2023.08.24 svn.re1ec1418 for OlexSys, GUI svn.r6817)
;
_audit_update_record
;
2023-10-23 deposited with the CCDC.	2023-12-15 downloaded from the CCDC.
;
_cell_angle_alpha 90
_cell_angle_beta 90
_cell_angle_gamma 90
_cell_formula_units_Z 4
_cell_length_a 9.5632(3)
_cell_length_b 14.2948(5)
_cell_length_c 16.1641(6)
_cell_measurement_reflns_used 9630
_cell_measurement_temperature 200.00
_cell_measurement_theta_max 27.155
_cell_measurement_theta_min 2.520
_cell_volume 2209.70(13)
_computing_cell_refinement 'SAINT V8.40B (Bruker, 2019)'
_computing_data_collection 'Apex3 v2019.11-0 (Bruker, 2019)'
_computing_data_reduction 'SAINT V8.40B (Bruker, 2019)'
_computing_molecular_graphics 'Bruker SHELXTL'
_computing_publication_material 'Bruker SHELXTL'
_computing_structure_refinement
;
SHELXL-2018/3 (Sheldrick, 2015, 2018), 
;
_computing_structure_solution 'ShelXT (Sheldrick, 2015)'
_diffrn_ambient_temperature 200.00
_diffrn_detector_area_resol_mean 7.4074
_diffrn_measured_fraction_theta_full 0.993
_diffrn_measured_fraction_theta_max 0.995
_diffrn_measurement_device '\k-geometry diffractometer'
_diffrn_measurement_device_type
;
Bruker AXS D8 Venture diffractometer with PhotonIII_C14 charge-integrating and 
photon counting pixel array detector
;
_diffrn_measurement_method 'omega and phi scans'
_diffrn_radiation_collimation 'focusing mirrors'
_diffrn_radiation_monochromator 'multilayer mirror optics'
_diffrn_radiation_type MoK\a
_diffrn_radiation_wavelength 0.71073
_diffrn_reflns_av_R_equivalents 0.0603
_diffrn_reflns_av_unetI/netI 0.0400
_diffrn_reflns_Laue_measured_fraction_full 0.993
_diffrn_reflns_Laue_measured_fraction_max 0.995
_diffrn_reflns_limit_h_max 11
_diffrn_reflns_limit_h_min -12
_diffrn_reflns_limit_k_max 18
_diffrn_reflns_limit_k_min -18
_diffrn_reflns_limit_l_max 20
_diffrn_reflns_limit_l_min -20
_diffrn_reflns_number 35090
_diffrn_reflns_point_group_measured_fraction_full 0.995
_diffrn_reflns_point_group_measured_fraction_max 0.996
_diffrn_reflns_theta_full 25.242
_diffrn_reflns_theta_max 27.495
_diffrn_reflns_theta_min 2.475
_diffrn_source 'microfocus sealed tube'
_diffrn_source_current 1.4
_diffrn_source_power 0.07
_diffrn_source_type 'INCOATEC I\ms 3.0'
_diffrn_source_voltage 50
_exptl_absorpt_coefficient_mu 0.991
_exptl_absorpt_correction_T_max 0.7456
_exptl_absorpt_correction_T_min 0.6558
_exptl_absorpt_correction_type multi-scan
_exptl_absorpt_process_details
;
SADABS-2016/2 (Bruker,2016/2) was used for absorption correction.
wR2(int) was 0.1295 before and 0.0792 after correction.
The Ratio of minimum to maximum transmission is 0.8796.
The \l/2 correction factor is Not present.
;
_exptl_crystal_colour yellow
_exptl_crystal_colour_primary yellow
_exptl_crystal_density_diffrn 1.326
_exptl_crystal_description block
_exptl_crystal_F_000 928
_exptl_crystal_size_max 0.464
_exptl_crystal_size_mid 0.073
_exptl_crystal_size_min 0.049
_refine_diff_density_max 0.293
_refine_diff_density_min -0.272
_refine_diff_density_rms 0.046
_refine_ls_abs_structure_details
;
 Flack x determined using 1646 quotients [(I+)-(I-)]/[(I+)+(I-)]
 (Parsons, Flack and Wagner, Acta Cryst. B69 (2013) 249-259).
;
_refine_ls_abs_structure_Flack 0.008(7)
_refine_ls_extinction_method none
_refine_ls_goodness_of_fit_ref 1.046
_refine_ls_hydrogen_treatment constr
_refine_ls_matrix_type full
_refine_ls_number_parameters 257
_refine_ls_number_reflns 5070
_refine_ls_number_restraints 60
_refine_ls_restrained_S_all 1.045
_refine_ls_R_factor_all 0.0481
_refine_ls_R_factor_gt 0.0338
_refine_ls_shift/su_max 0.001
_refine_ls_shift/su_mean 0.000
_refine_ls_structure_factor_coef Fsqd
_refine_ls_weighting_details 'w=1/[\s^2^(Fo^2^)+(0.0393P)^2^+0.3443P] where P=(Fo^2^+2Fc^2^)/3'
_refine_ls_weighting_scheme calc
_refine_ls_wR_factor_gt 0.0753
_refine_ls_wR_factor_ref 0.0832
_reflns_Friedel_coverage 0.771
_reflns_Friedel_fraction_full 0.998
_reflns_Friedel_fraction_max 0.998
_reflns_number_gt 4245
_reflns_number_total 5070
_reflns_threshold_expression 'I > 2\s(I)'
_cod_data_source_file d3dt03739h2.cif
_cod_data_source_block jcf_metni_2_0m_a
_cod_depositor_comments 'Adding full bibliography for 7714726--7714736.cif.'
_cod_database_code 7714734
_shelx_shelxl_version_number 2018/3
_shelx_space_group_comment
;
The symmetry employed for this shelxl refinement is uniquely defined
by the following loop, which should always be used as a source of
symmetry information in preference to the above space-group names.
They are only intended as comments.
;
_shelx_estimated_absorpt_t_max 0.953
_shelx_estimated_absorpt_t_min 0.656
_olex2_refinement_description
;
1. Fixed Uiso
 At 1.2 times of:
  All C(H) groups, All C(H,H) groups
 At 1.5 times of:
  All C(H,H,H) groups
2. Uiso/Uaniso restraints and constraints
C25 \\sim C24 \\sim C23 \\sim C22 \\sim C21: within 1.7A with sigma of 0.04 and
sigma for terminal atoms of 0.08 within 1.7A
Uanis(C21) \\sim Ueq, Uanis(C25) \\sim Ueq, Uanis(C24) \\sim Ueq, Uanis(C23)
\\sim Ueq, Uanis(C22) \\sim Ueq: with sigma of 0.1 and sigma for terminal atoms
of 0.2
3.a Ternary CH refined with riding coordinates:
 C13(H13)
3.b Secondary CH2 refined with riding coordinates:
 C15(H15A,H15B), C16(H16A,H16B)
3.c Aromatic/amide H refined with riding coordinates:
 C2(H2), C3(H3), C6(H6), C8(H8), C21(H21), C22(H22), C23(H23), C24(H24),
 C25(H25)
3.d Idealised Me refined as rotating group:
 C10(H10A,H10B,H10C), C11(H11A,H11B,H11C), C12(H12A,H12B,H12C), C17(H17A,H17B,
 H17C)
;
_olex2_submission_special_instructions 'No special instructions were received'

loop_
_space_group_symop_operation_xyz
'x, y, z'
'-x+1/2, -y, z+1/2'
'-x, y+1/2, -z+1/2'
'x+1/2, -y+1/2, -z'

loop_
_atom_site_label
_atom_site_type_symbol
_atom_site_fract_x
_atom_site_fract_y
_atom_site_fract_z
_atom_site_U_iso_or_equiv
_atom_site_adp_type
_atom_site_occupancy
_atom_site_site_symmetry_order
_atom_site_calc_flag
_atom_site_refinement_flags_posn
_atom_site_refinement_flags_adp
_atom_site_refinement_flags_occupancy
_atom_site_disorder_assembly
_atom_site_disorder_group
Ni1 Ni 0.82109(4) 0.77606(4) 0.79636(2) 0.03762(14) Uani 1 1 d . . . . .
S1 S 0.74763(16) 0.46811(9) 0.98055(11) 0.0837(4) Uani 1 1 d . . . . .
O1 O 0.8127(2) 0.80101(17) 0.91099(12) 0.0393(6) Uani 1 1 d . . . . .
O2 O 0.7137(2) 0.79896(18) 1.03431(13) 0.0414(6) Uani 1 1 d . . . . .
N1 N 0.5411(3) 0.7706(2) 0.84613(15) 0.0337(6) Uani 1 1 d . . . . .
N2 N 0.5451(3) 0.8250(2) 0.72305(15) 0.0327(6) Uani 1 1 d . . . . .
C1 C 0.6295(3) 0.7913(2) 0.78359(18) 0.0316(7) Uani 1 1 d . . . . .
C2 C 0.4037(3) 0.7901(3) 0.8252(2) 0.0405(9) Uani 1 1 d . . . . .
H2 H 0.323560 0.780918 0.858980 0.049 Uiso 1 1 calc R U . . .
C3 C 0.4060(3) 0.8241(3) 0.7484(2) 0.0412(9) Uani 1 1 d . . . . .
H3 H 0.327508 0.844033 0.716892 0.049 Uiso 1 1 calc R U . . .
C4 C 0.5890(3) 0.8567(2) 0.64234(19) 0.0307(7) Uani 1 1 d . . . . .
C5 C 0.6485(3) 0.9451(2) 0.63527(19) 0.0333(7) Uani 1 1 d . . . . .
C6 C 0.6871(4) 0.9751(2) 0.55697(19) 0.0356(7) Uani 1 1 d . . . . .
H6 H 0.728725 1.035017 0.550446 0.043 Uiso 1 1 calc R U . . .
C7 C 0.6660(4) 0.9190(3) 0.48782(19) 0.0373(7) Uani 1 1 d . . . . .
C8 C 0.6072(4) 0.8325(3) 0.4974(2) 0.0385(8) Uani 1 1 d . . . . .
H8 H 0.593950 0.793950 0.450228 0.046 Uiso 1 1 calc R U . . .
C9 C 0.5659(3) 0.7994(2) 0.5754(2) 0.0345(8) Uani 1 1 d . . . . .
C10 C 0.6711(4) 1.0066(3) 0.7095(2) 0.0497(9) Uani 1 1 d . . . . .
H10A H 0.583103 1.012933 0.740076 0.075 Uiso 1 1 calc R U . . .
H10B H 0.702711 1.068525 0.691317 0.075 Uiso 1 1 calc R U . . .
H10C H 0.742105 0.978560 0.745436 0.075 Uiso 1 1 calc R U . . .
C11 C 0.7065(4) 0.9548(3) 0.4033(2) 0.0519(10) Uani 1 1 d . . . . .
H11A H 0.647422 1.008324 0.388719 0.078 Uiso 1 1 calc R U . . .
H11B H 0.693742 0.904976 0.362303 0.078 Uiso 1 1 calc R U . . .
H11C H 0.804776 0.974297 0.403878 0.078 Uiso 1 1 calc R U . . .
C12 C 0.4993(5) 0.7047(3) 0.5836(3) 0.0534(10) Uani 1 1 d . . . . .
H12A H 0.555256 0.665878 0.621070 0.080 Uiso 1 1 calc R U . . .
H12B H 0.494616 0.674762 0.529129 0.080 Uiso 1 1 calc R U . . .
H12C H 0.404636 0.711584 0.605990 0.080 Uiso 1 1 calc R U . . .
C13 C 0.5861(3) 0.7286(3) 0.92514(18) 0.0348(7) Uani 1 1 d . . . . .
H13 H 0.507266 0.733287 0.965567 0.042 Uiso 1 1 calc R U . . .
C14 C 0.7117(3) 0.7815(3) 0.96005(18) 0.0335(7) Uani 1 1 d . . . . .
C15 C 0.6218(4) 0.6263(3) 0.9130(2) 0.0447(9) Uani 1 1 d . . . . .
H15A H 0.705506 0.621476 0.877225 0.054 Uiso 1 1 calc R U . . .
H15B H 0.543383 0.595123 0.884075 0.054 Uiso 1 1 calc R U . . .
C16 C 0.6503(4) 0.5749(3) 0.9943(3) 0.0557(11) Uani 1 1 d . . . . .
H16A H 0.559986 0.560108 1.021210 0.067 Uiso 1 1 calc R U . . .
H16B H 0.703090 0.616781 1.031704 0.067 Uiso 1 1 calc R U . . .
C17 C 0.9189(6) 0.5186(5) 0.9684(5) 0.107(2) Uani 1 1 d . . . . .
H17A H 0.917609 0.563514 0.922590 0.161 Uiso 1 1 calc R U . . .
H17B H 0.986707 0.468989 0.956396 0.161 Uiso 1 1 calc R U . . .
H17C H 0.945698 0.550741 1.019534 0.161 Uiso 1 1 calc R U . . .
C21 C 1.0292(5) 0.8147(5) 0.7601(4) 0.0835(18) Uani 1 1 d . U . . .
H21 H 1.080821 0.865957 0.781749 0.100 Uiso 1 1 calc R U . . .
C22 C 1.0283(4) 0.7231(4) 0.7914(3) 0.0598(11) Uani 1 1 d . U . . .
H22 H 1.076600 0.702604 0.839470 0.072 Uiso 1 1 calc R U . . .
C23 C 0.9465(5) 0.6680(4) 0.7416(3) 0.0733(15) Uani 1 1 d . U . . .
H23 H 0.934167 0.602265 0.745685 0.088 Uiso 1 1 calc R U . . .
C24 C 0.8856(5) 0.7269(7) 0.6841(3) 0.105(3) Uani 1 1 d . U . . .
H24 H 0.816380 0.709357 0.644942 0.126 Uiso 1 1 calc R U . . .
C25 C 0.9425(6) 0.8170(7) 0.6930(4) 0.109(3) Uani 1 1 d . U . . .
H25 H 0.924054 0.869657 0.658816 0.130 Uiso 1 1 calc R U . . .

loop_
_atom_site_aniso_label
_atom_site_aniso_U_11
_atom_site_aniso_U_22
_atom_site_aniso_U_33
_atom_site_aniso_U_23
_atom_site_aniso_U_13
_atom_site_aniso_U_12
Ni1 0.02078(18) 0.0655(3) 0.02660(19) 0.0084(2) 0.00119(16) 0.0038(2)
S1 0.0800(9) 0.0519(7) 0.1191(12) 0.0313(8) -0.0218(8) -0.0067(7)
O1 0.0278(11) 0.0624(16) 0.0277(11) 0.0040(10) -0.0008(9) -0.0071(11)
O2 0.0441(14) 0.0559(16) 0.0243(11) 0.0017(10) -0.0024(9) -0.0033(11)
N1 0.0227(12) 0.0525(16) 0.0259(13) 0.0117(13) -0.0004(10) 0.0021(13)
N2 0.0229(13) 0.0523(17) 0.0229(14) 0.0073(11) 0.0007(9) 0.0039(12)
C1 0.0248(14) 0.046(2) 0.0235(15) 0.0061(14) 0.0002(11) 0.0008(13)
C2 0.0211(15) 0.068(3) 0.0327(16) 0.0088(17) 0.0032(11) 0.0032(16)
C3 0.0214(16) 0.070(3) 0.0326(18) 0.0083(17) -0.0006(12) 0.0066(16)
C4 0.0258(15) 0.0442(19) 0.0223(15) 0.0047(13) -0.0016(11) 0.0029(13)
C5 0.0324(17) 0.0420(19) 0.0254(16) 0.0005(13) -0.0056(12) 0.0039(13)
C6 0.0382(17) 0.0378(17) 0.0308(15) 0.0068(13) -0.0008(14) 0.0007(16)
C7 0.0368(17) 0.050(2) 0.0255(15) 0.0056(14) 0.0019(14) 0.0083(17)
C8 0.0389(18) 0.052(2) 0.0243(16) -0.0047(15) -0.0042(13) 0.0063(17)
C9 0.0303(16) 0.041(2) 0.0319(17) 0.0004(14) -0.0032(12) 0.0025(14)
C10 0.066(2) 0.051(2) 0.0326(17) -0.0077(16) -0.011(2) -0.0022(19)
C11 0.062(3) 0.067(3) 0.0272(18) 0.0097(17) 0.0082(16) 0.009(2)
C12 0.059(2) 0.049(3) 0.052(2) -0.0048(19) 0.0031(18) -0.015(2)
C13 0.0266(14) 0.054(2) 0.0238(14) 0.0123(16) -0.0022(11) -0.0019(16)
C14 0.0291(15) 0.0426(18) 0.0289(15) 0.0088(15) -0.0014(11) 0.0027(15)
C15 0.043(2) 0.051(2) 0.040(2) 0.0104(16) -0.0058(16) -0.0087(17)
C16 0.051(2) 0.061(3) 0.055(2) 0.025(2) -0.0135(18) -0.011(2)
C17 0.060(4) 0.096(4) 0.165(7) 0.047(5) -0.001(4) 0.008(3)
C21 0.034(3) 0.104(4) 0.112(5) 0.011(4) 0.031(3) -0.002(3)
C22 0.0286(17) 0.109(4) 0.042(2) 0.009(3) 0.0050(16) 0.019(2)
C23 0.050(3) 0.096(4) 0.075(3) -0.023(3) 0.021(2) 0.016(3)
C24 0.035(2) 0.247(9) 0.034(2) -0.018(4) 0.0043(18) 0.037(4)
C25 0.061(4) 0.189(7) 0.075(4) 0.076(5) 0.044(3) 0.058(4)

loop_
_atom_type_symbol
_atom_type_description
_atom_type_scat_dispersion_real
_atom_type_scat_dispersion_imag
_atom_type_scat_source
C C 0.0033 0.0016 'International Tables Vol C Tables 4.2.6.8 and 6.1.1.4'
H H 0.0000 0.0000 'International Tables Vol C Tables 4.2.6.8 and 6.1.1.4'
N N 0.0061 0.0033 'International Tables Vol C Tables 4.2.6.8 and 6.1.1.4'
Ni Ni 0.3393 1.1124 'International Tables Vol C Tables 4.2.6.8 and 6.1.1.4'
O O 0.0106 0.0060 'International Tables Vol C Tables 4.2.6.8 and 6.1.1.4'
S S 0.1246 0.1234 'International Tables Vol C Tables 4.2.6.8 and 6.1.1.4'

loop_
_geom_angle_atom_site_label_1
_geom_angle_atom_site_label_2
_geom_angle_atom_site_label_3
_geom_angle
_geom_angle_site_symmetry_1
_geom_angle_site_symmetry_3
_geom_angle_publ_flag
O1 Ni1 C21 105.0(2) . . ?
O1 Ni1 C22 98.26(14) . . ?
O1 Ni1 C23 124.36(18) . . ?
O1 Ni1 C24 161.79(18) . . ?
O1 Ni1 C25 138.2(3) . . ?
C1 Ni1 O1 92.59(12) . . ?
C1 Ni1 C21 148.7(2) . . ?
C1 Ni1 C22 163.53(19) . . ?
C1 Ni1 C23 126.15(19) . . ?
C1 Ni1 C24 103.88(17) . . ?
C1 Ni1 C25 114.9(2) . . ?
C21 Ni1 C23 63.6(2) . . ?
C22 Ni1 C21 38.4(2) . . ?
C22 Ni1 C23 37.5(2) . . ?
C24 Ni1 C21 64.3(3) . . ?
C24 Ni1 C22 64.01(18) . . ?
C24 Ni1 C23 38.4(2) . . ?
C24 Ni1 C25 39.5(3) . . ?
C25 Ni1 C21 37.4(2) . . ?
C25 Ni1 C22 63.71(19) . . ?
C25 Ni1 C23 64.3(3) . . ?
C17 S1 C16 98.3(3) . . ?
C14 O1 Ni1 126.7(2) . . ?
C1 N1 C2 111.5(3) . . ?
C1 N1 C13 123.7(3) . . ?
C2 N1 C13 124.7(3) . . ?
C1 N2 C3 110.7(3) . . ?
C1 N2 C4 126.2(3) . . ?
C3 N2 C4 123.1(3) . . ?
N1 C1 Ni1 120.6(2) . . ?
N1 C1 N2 104.2(3) . . ?
N2 C1 Ni1 135.2(2) . . ?
N1 C2 H2 126.7 . . ?
C3 C2 N1 106.6(3) . . ?
C3 C2 H2 126.7 . . ?
N2 C3 H3 126.5 . . ?
C2 C3 N2 107.0(3) . . ?
C2 C3 H3 126.5 . . ?
C5 C4 N2 118.6(3) . . ?
C9 C4 N2 118.5(3) . . ?
C9 C4 C5 122.8(3) . . ?
C4 C5 C10 121.7(3) . . ?
C6 C5 C4 117.7(3) . . ?
C6 C5 C10 120.6(3) . . ?
C5 C6 H6 119.4 . . ?
C5 C6 C7 121.1(3) . . ?
C7 C6 H6 119.4 . . ?
C6 C7 C11 119.7(3) . . ?
C8 C7 C6 119.3(3) . . ?
C8 C7 C11 121.0(3) . . ?
C7 C8 H8 119.2 . . ?
C7 C8 C9 121.5(3) . . ?
C9 C8 H8 119.2 . . ?
C4 C9 C8 117.4(3) . . ?
C4 C9 C12 122.4(3) . . ?
C8 C9 C12 120.2(3) . . ?
C5 C10 H10A 109.5 . . ?
C5 C10 H10B 109.5 . . ?
C5 C10 H10C 109.5 . . ?
H10A C10 H10B 109.5 . . ?
H10A C10 H10C 109.5 . . ?
H10B C10 H10C 109.5 . . ?
C7 C11 H11A 109.5 . . ?
C7 C11 H11B 109.5 . . ?
C7 C11 H11C 109.5 . . ?
H11A C11 H11B 109.5 . . ?
H11A C11 H11C 109.5 . . ?
H11B C11 H11C 109.5 . . ?
C9 C12 H12A 109.5 . . ?
C9 C12 H12B 109.5 . . ?
C9 C12 H12C 109.5 . . ?
H12A C12 H12B 109.5 . . ?
H12A C12 H12C 109.5 . . ?
H12B C12 H12C 109.5 . . ?
N1 C13 H13 108.6 . . ?
N1 C13 C14 110.4(3) . . ?
N1 C13 C15 110.3(3) . . ?
C14 C13 H13 108.6 . . ?
C15 C13 H13 108.6 . . ?
C15 C13 C14 110.4(3) . . ?
O1 C14 C13 118.2(3) . . ?
O2 C14 O1 123.3(3) . . ?
O2 C14 C13 118.4(3) . . ?
C13 C15 H15A 108.9 . . ?
C13 C15 H15B 108.9 . . ?
C13 C15 C16 113.2(3) . . ?
H15A C15 H15B 107.8 . . ?
C16 C15 H15A 108.9 . . ?
C16 C15 H15B 108.9 . . ?
S1 C16 H16A 108.9 . . ?
S1 C16 H16B 108.9 . . ?
C15 C16 S1 113.2(3) . . ?
C15 C16 H16A 108.9 . . ?
C15 C16 H16B 108.9 . . ?
H16A C16 H16B 107.8 . . ?
S1 C17 H17A 109.5 . . ?
S1 C17 H17B 109.5 . . ?
S1 C17 H17C 109.5 . . ?
H17A C17 H17B 109.5 . . ?
H17A C17 H17C 109.5 . . ?
H17B C17 H17C 109.5 . . ?
Ni1 C21 H21 125.5 . . ?
C22 C21 Ni1 69.9(3) . . ?
C22 C21 H21 126.1 . . ?
C25 C21 Ni1 70.1(3) . . ?
C25 C21 H21 126.1 . . ?
C25 C21 C22 107.8(6) . . ?
Ni1 C22 H22 122.2 . . ?
C21 C22 Ni1 71.7(3) . . ?
C21 C22 H22 125.5 . . ?
C23 C22 Ni1 72.2(2) . . ?
C23 C22 C21 109.1(5) . . ?
C23 C22 H22 125.5 . . ?
Ni1 C23 H23 127.8 . . ?
C22 C23 Ni1 70.3(3) . . ?
C22 C23 H23 126.7 . . ?
C22 C23 C24 106.6(6) . . ?
C24 C23 Ni1 66.6(3) . . ?
C24 C23 H23 126.7 . . ?
Ni1 C24 H24 118.2 . . ?
C23 C24 Ni1 74.9(3) . . ?
C23 C24 H24 125.5 . . ?
C23 C24 C25 109.0(5) . . ?
C25 C24 Ni1 73.2(4) . . ?
C25 C24 H24 125.5 . . ?
Ni1 C25 H25 125.2 . . ?
C21 C25 Ni1 72.5(3) . . ?
C21 C25 C24 107.1(5) . . ?
C21 C25 H25 126.4 . . ?
C24 C25 Ni1 67.4(3) . . ?
C24 C25 H25 126.4 . . ?

loop_
_geom_bond_atom_site_label_1
_geom_bond_atom_site_label_2
_geom_bond_distance
_geom_bond_site_symmetry_2
_geom_bond_publ_flag
Ni1 O1 1.889(2) . ?
Ni1 C1 1.857(3) . ?
Ni1 C21 2.147(5) . ?
Ni1 C22 2.123(4) . ?
Ni1 C23 2.147(5) . ?
Ni1 C24 2.041(5) . ?
Ni1 C25 2.117(5) . ?
S1 C16 1.801(5) . ?
S1 C17 1.801(6) . ?
O1 C14 1.281(4) . ?
O2 C14 1.226(4) . ?
N1 C1 1.351(4) . ?
N1 C2 1.385(4) . ?
N1 C13 1.475(4) . ?
N2 C1 1.357(4) . ?
N2 C3 1.392(4) . ?
N2 C4 1.444(4) . ?
C2 H2 0.9500 . ?
C2 C3 1.335(5) . ?
C3 H3 0.9500 . ?
C4 C5 1.391(5) . ?
C4 C9 1.375(5) . ?
C5 C6 1.386(4) . ?
C5 C10 1.503(4) . ?
C6 H6 0.9500 . ?
C6 C7 1.390(5) . ?
C7 C8 1.367(5) . ?
C7 C11 1.510(4) . ?
C8 H8 0.9500 . ?
C8 C9 1.403(5) . ?
C9 C12 1.502(5) . ?
C10 H10A 0.9800 . ?
C10 H10B 0.9800 . ?
C10 H10C 0.9800 . ?
C11 H11A 0.9800 . ?
C11 H11B 0.9800 . ?
C11 H11C 0.9800 . ?
C12 H12A 0.9800 . ?
C12 H12B 0.9800 . ?
C12 H12C 0.9800 . ?
C13 H13 1.0000 . ?
C13 C14 1.527(4) . ?
C13 C15 1.515(6) . ?
C15 H15A 0.9900 . ?
C15 H15B 0.9900 . ?
C15 C16 1.529(5) . ?
C16 H16A 0.9900 . ?
C16 H16B 0.9900 . ?
C17 H17A 0.9800 . ?
C17 H17B 0.9800 . ?
C17 H17C 0.9800 . ?
C21 H21 0.9500 . ?
C21 C22 1.404(8) . ?
C21 C25 1.365(9) . ?
C22 H22 0.9500 . ?
C22 C23 1.372(7) . ?
C23 H23 0.9500 . ?
C23 C24 1.382(9) . ?
C24 H24 0.9500 . ?
C24 C25 1.406(11) . ?
C25 H25 0.9500 . ?

loop_
_geom_torsion_atom_site_label_1
_geom_torsion_atom_site_label_2
_geom_torsion_atom_site_label_3
_geom_torsion_atom_site_label_4
_geom_torsion
_geom_torsion_site_symmetry_1
_geom_torsion_site_symmetry_2
_geom_torsion_site_symmetry_3
_geom_torsion_site_symmetry_4
_geom_torsion_publ_flag
Ni1 O1 C14 O2 179.3(3) . . . . ?
Ni1 O1 C14 C13 3.0(4) . . . . ?
Ni1 C21 C22 C23 63.0(3) . . . . ?
Ni1 C21 C25 C24 -58.7(3) . . . . ?
Ni1 C22 C23 C24 56.9(3) . . . . ?
Ni1 C23 C24 C25 65.8(4) . . . . ?
Ni1 C24 C25 C21 62.0(4) . . . . ?
O1 Ni1 C1 N1 -30.3(3) . . . . ?
O1 Ni1 C1 N2 145.9(4) . . . . ?
N1 C2 C3 N2 0.1(4) . . . . ?
N1 C13 C14 O1 -46.5(4) . . . . ?
N1 C13 C14 O2 137.1(3) . . . . ?
N1 C13 C15 C16 -172.2(3) . . . . ?
N2 C4 C5 C6 -178.6(3) . . . . ?
N2 C4 C5 C10 1.6(5) . . . . ?
N2 C4 C9 C8 178.8(3) . . . . ?
N2 C4 C9 C12 -1.2(5) . . . . ?
C1 Ni1 O1 C14 32.2(3) . . . . ?
C1 N1 C2 C3 -0.4(5) . . . . ?
C1 N1 C13 C14 48.5(5) . . . . ?
C1 N1 C13 C15 -73.8(4) . . . . ?
C1 N2 C3 C2 0.2(4) . . . . ?
C1 N2 C4 C5 -78.3(4) . . . . ?
C1 N2 C4 C9 103.9(4) . . . . ?
C2 N1 C1 Ni1 177.8(3) . . . . ?
C2 N1 C1 N2 0.5(4) . . . . ?
C2 N1 C13 C14 -134.4(4) . . . . ?
C2 N1 C13 C15 103.4(4) . . . . ?
C3 N2 C1 Ni1 -177.1(3) . . . . ?
C3 N2 C1 N1 -0.4(4) . . . . ?
C3 N2 C4 C5 102.7(4) . . . . ?
C3 N2 C4 C9 -75.1(4) . . . . ?
C4 N2 C1 Ni1 3.8(6) . . . . ?
C4 N2 C1 N1 -179.6(3) . . . . ?
C4 N2 C3 C2 179.4(3) . . . . ?
C4 C5 C6 C7 0.5(5) . . . . ?
C5 C4 C9 C8 1.1(5) . . . . ?
C5 C4 C9 C12 -178.9(3) . . . . ?
C5 C6 C7 C8 -0.5(5) . . . . ?
C5 C6 C7 C11 178.7(3) . . . . ?
C6 C7 C8 C9 0.8(5) . . . . ?
C7 C8 C9 C4 -1.1(5) . . . . ?
C7 C8 C9 C12 178.9(3) . . . . ?
C9 C4 C5 C6 -0.8(5) . . . . ?
C9 C4 C5 C10 179.3(3) . . . . ?
C10 C5 C6 C7 -179.6(3) . . . . ?
C11 C7 C8 C9 -178.4(3) . . . . ?
C13 N1 C1 Ni1 -4.8(5) . . . . ?
C13 N1 C1 N2 178.0(3) . . . . ?
C13 N1 C2 C3 -177.8(4) . . . . ?
C13 C15 C16 S1 -160.3(3) . . . . ?
C14 C13 C15 C16 65.6(4) . . . . ?
C15 C13 C14 O1 75.7(4) . . . . ?
C15 C13 C14 O2 -100.8(4) . . . . ?
C17 S1 C16 C15 78.5(4) . . . . ?
C21 Ni1 O1 C14 -174.0(3) . . . . ?
C21 Ni1 C1 N1 -155.2(4) . . . . ?
C21 Ni1 C1 N2 21.0(6) . . . . ?
C21 C22 C23 Ni1 -62.7(3) . . . . ?
C21 C22 C23 C24 -5.8(5) . . . . ?
C22 Ni1 O1 C14 -135.3(3) . . . . ?
C22 Ni1 C1 N1 101.0(6) . . . . ?
C22 Ni1 C1 N2 -82.8(7) . . . . ?
C22 C21 C25 Ni1 60.0(3) . . . . ?
C22 C21 C25 C24 1.3(6) . . . . ?
C22 C23 C24 Ni1 -59.2(3) . . . . ?
C22 C23 C24 C25 6.6(5) . . . . ?
C23 Ni1 O1 C14 -106.0(3) . . . . ?
C23 Ni1 C1 N1 106.8(3) . . . . ?
C23 Ni1 C1 N2 -77.0(4) . . . . ?
C23 C24 C25 Ni1 -66.9(3) . . . . ?
C23 C24 C25 C21 -4.9(6) . . . . ?
C24 Ni1 O1 C14 -122.7(10) . . . . ?
C24 Ni1 C1 N1 141.8(4) . . . . ?
C24 Ni1 C1 N2 -41.9(5) . . . . ?
C25 Ni1 O1 C14 165.3(3) . . . . ?
C25 Ni1 C1 N1 -177.8(4) . . . . ?
C25 Ni1 C1 N2 -1.6(5) . . . . ?
C25 C21 C22 Ni1 -60.2(3) . . . . ?
C25 C21 C22 C23 2.8(5) . . . . ?
